data_2225317
loop_
_publ_author_name
'Gul, Salman'
'Siddiqui, Hamid Latif'
'Ahmad, Matloob'
'Azam, Muhammad'
'Parvez, Masood'

_publ_section_title
;
 2-[2-(3-Methoxyphenyl)-2-oxoethyl]-1,2-benzisothiazol-3(2<i>H</i>)-one
 1,1-dioxide
;
_journal_coeditor_code LH2991
_journal_issue 3
_journal_name_full 'Acta Crystallographica Section E'
_journal_page_first o618
_journal_paper_doi 10.1107/S160053681000543X
_journal_volume 66
_journal_year 2010
_chemical_formula_iupac 'C16 H13 N O5 S'
_chemical_formula_moiety 'C16 H13 N O5 S'
_chemical_formula_sum 'C16 H13 N O5 S'
_chemical_formula_weight 331.33
_chemical_melting_point 446
_chemical_name_systematic
;
2-[2-(3-Methoxyphenyl)-2-oxoethyl]-1,2-benzisothiazol-3(2<i>H</i>)-one
1,1-dioxide
;
_space_group_IT_number 14
_symmetry_cell_setting monoclinic
_symmetry_space_group_name_Hall '-P 2yn'
_symmetry_space_group_name_H-M 'P 1 21/n 1'
_atom_sites_solution_hydrogens geom
_atom_sites_solution_primary direct
_atom_sites_solution_secondary difmap
_cell_angle_alpha 90.00
_cell_angle_beta 97.942(2)
_cell_angle_gamma 90.00
_cell_formula_units_Z 4
_cell_length_a 8.9824(3)
_cell_length_b 8.5801(4)
_cell_length_c 19.5645(7)
_cell_measurement_reflns_used 3447
_cell_measurement_temperature 173(2)
_cell_measurement_theta_max 27.5
_cell_measurement_theta_min 1.0
_cell_volume 1493.37(10)
_computing_cell_refinement 'HKL DENZO (Otwinowski & Minor, 1997)'
_computing_data_collection 'COLLECT (Nonius, 1998)'
_computing_data_reduction 'SCALEPACK (Otwinowski & Minor, 1997)'
_computing_molecular_graphics 'ORTEP-3 for Windows (Farrugia, 1997)'
_computing_publication_material 'SHELXL97 (Sheldrick, 2008)'
_computing_structure_refinement 'SHELXL97 (Sheldrick, 2008)'
_computing_structure_solution 'SHELXS97 (Sheldrick, 2008)'
_diffrn_ambient_temperature 173(2)
_diffrn_measured_fraction_theta_full 0.992
_diffrn_measured_fraction_theta_max 0.992
_diffrn_measurement_device_type 'Nonius APEX2 CCD'
_diffrn_measurement_method '\f and \w scans'
_diffrn_radiation_monochromator graphite
_diffrn_radiation_source 'fine-focus sealed tube'
_diffrn_radiation_type MoK\a
_diffrn_radiation_wavelength 0.71073
_diffrn_reflns_av_R_equivalents 0.027
_diffrn_reflns_av_sigmaI/netI 0.031
_diffrn_reflns_limit_h_max 11
_diffrn_reflns_limit_h_min -11
_diffrn_reflns_limit_k_max 11
_diffrn_reflns_limit_k_min -11
_diffrn_reflns_limit_l_max 25
_diffrn_reflns_limit_l_min -25
_diffrn_reflns_number 15084
_diffrn_reflns_theta_full 27.49
_diffrn_reflns_theta_max 27.5
_diffrn_reflns_theta_min 2.6
_diffrn_standards_number 0
_exptl_absorpt_coefficient_mu 0.243
_exptl_absorpt_correction_T_max 0.976
_exptl_absorpt_correction_T_min 0.967
_exptl_absorpt_correction_type multi-scan
_exptl_absorpt_process_details '(SORTAV; Blessing, 1997)'
_exptl_crystal_colour white
_exptl_crystal_density_diffrn 1.474
_exptl_crystal_density_method 'not measured'
_exptl_crystal_description prism
_exptl_crystal_F_000 688
_exptl_crystal_size_max 0.14
_exptl_crystal_size_mid 0.12
_exptl_crystal_size_min 0.10
_refine_diff_density_max 0.34
_refine_diff_density_min -0.37
_refine_ls_extinction_method none
_refine_ls_goodness_of_fit_ref 1.06
_refine_ls_hydrogen_treatment constr
_refine_ls_matrix_type full
_refine_ls_number_parameters 209
_refine_ls_number_reflns 3399
_refine_ls_number_restraints 0
_refine_ls_restrained_S_all 1.06
_refine_ls_R_factor_all 0.056
_refine_ls_R_factor_gt 0.046
_refine_ls_shift/su_max 0.001
_refine_ls_shift/su_mean 0.000
_refine_ls_structure_factor_coef Fsqd
_refine_ls_weighting_details 'calc w=1/[\s^2^(Fo^2^)+(0.0682P)^2^+1.0411P] where P=(Fo^2^+2Fc^2^)/3'
_refine_ls_weighting_scheme calc
_refine_ls_wR_factor_gt 0.124
_refine_ls_wR_factor_ref 0.136
_reflns_number_gt 2897
_reflns_number_total 3399
_reflns_threshold_expression I>2\s(I)
_cod_data_source_file lh2991.cif
_cod_data_source_block I
_cod_original_sg_symbol_H-M 'P 21/n'
_cod_database_code 2225317
_cod_database_fobs_code 2225317

loop_
_symmetry_equiv_pos_as_xyz
'x, y, z'
'-x+1/2, y+1/2, -z+1/2'
'-x, -y, -z'
'x-1/2, -y-1/2, z-1/2'

loop_
_atom_site_type_symbol
_atom_site_label
_atom_site_fract_x
_atom_site_fract_y
_atom_site_fract_z
_atom_site_U_iso_or_equiv
_atom_site_adp_type
_atom_site_calc_flag
_atom_site_refinement_flags
_atom_site_occupancy
_atom_site_disorder_assembly
_atom_site_disorder_group
S S1 0.22107(5) 0.29868(6) 0.10828(2) 0.02685(16) Uani d . 1 . .
O O1 0.03462(17) -0.00650(19) 0.20389(8) 0.0382(4) Uani d . 1 . .
O O2 0.21767(18) 0.45904(18) 0.12764(8) 0.0368(4) Uani d . 1 . .
O O3 0.35116(16) 0.2458(2) 0.08049(8) 0.0391(4) Uani d . 1 . .
O O4 0.36297(18) -0.07414(19) 0.17637(8) 0.0417(4) Uani d . 1 . .
O O5 0.79500(17) 0.2056(2) 0.39967(9) 0.0431(4) Uani d . 1 . .
N N1 0.19250(18) 0.1858(2) 0.17480(9) 0.0284(4) Uani d . 1 . .
C C1 0.0523(2) 0.2394(2) 0.05901(10) 0.0270(4) Uani d . 1 . .
C C2 -0.0056(3) 0.2914(3) -0.00668(11) 0.0332(5) Uani d . 1 . .
H H2 0.0427 0.3702 -0.0297 0.040 Uiso calc R 1 . .
C C3 -0.1387(3) 0.2208(3) -0.03674(12) 0.0389(5) Uani d . 1 . .
H H3 -0.1832 0.2531 -0.0814 0.047 Uiso calc R 1 . .
C C4 -0.2074(2) 0.1051(3) -0.00311(12) 0.0398(5) Uani d . 1 . .
H H4 -0.2966 0.0577 -0.0256 0.048 Uiso calc R 1 . .
C C5 -0.1486(2) 0.0565(3) 0.06313(12) 0.0355(5) Uani d . 1 . .
H H5 -0.1971 -0.0217 0.0865 0.043 Uiso calc R 1 . .
C C6 -0.0165(2) 0.1264(2) 0.09381(10) 0.0283(4) Uani d . 1 . .
C C7 0.0673(2) 0.0893(2) 0.16294(10) 0.0285(4) Uani d . 1 . .
C C8 0.3125(2) 0.1633(2) 0.23198(10) 0.0283(4) Uani d . 1 . .
H H8A 0.2684 0.1527 0.2754 0.034 Uiso calc R 1 . .
H H8B 0.3787 0.2561 0.2363 0.034 Uiso calc R 1 . .
C C9 0.4060(2) 0.0187(2) 0.22173(10) 0.0288(4) Uani d . 1 . .
C C10 0.5481(2) -0.0057(2) 0.27013(10) 0.0264(4) Uani d . 1 . .
C C11 0.6073(2) 0.1091(2) 0.31602(10) 0.0282(4) Uani d . 1 . .
H H11 0.5553 0.2048 0.3187 0.034 Uiso calc R 1 . .
C C12 0.7438(2) 0.0836(3) 0.35828(10) 0.0313(4) Uani d . 1 . .
C C13 0.8174(2) -0.0582(3) 0.35630(11) 0.0403(6) Uani d . 1 . .
H H13 0.9093 -0.0765 0.3856 0.048 Uiso calc R 1 . .
C C14 0.7554(3) -0.1730(3) 0.31103(12) 0.0422(6) Uani d . 1 . .
H H14 0.8052 -0.2705 0.3101 0.051 Uiso calc R 1 . .
C C15 0.6230(3) -0.1486(3) 0.26732(11) 0.0353(5) Uani d . 1 . .
H H15 0.5833 -0.2273 0.2359 0.042 Uiso calc R 1 . .
C C16 0.9474(3) 0.2006(4) 0.43204(13) 0.0506(7) Uani d . 1 . .
H H16A 0.9728 0.2990 0.4563 0.061 Uiso calc R 1 . .
H H16B 1.0139 0.1849 0.3969 0.061 Uiso calc R 1 . .
H H16C 0.9601 0.1143 0.4652 0.061 Uiso calc R 1 . .

loop_
_atom_site_aniso_label
_atom_site_aniso_U_11
_atom_site_aniso_U_22
_atom_site_aniso_U_33
_atom_site_aniso_U_12
_atom_site_aniso_U_13
_atom_site_aniso_U_23
S1 0.0282(3) 0.0253(3) 0.0253(2) -0.00364(18) -0.00269(18) 0.00023(18)
O1 0.0353(8) 0.0327(8) 0.0443(8) -0.0046(6) -0.0030(7) 0.0125(7)
O2 0.0499(9) 0.0246(8) 0.0336(7) -0.0070(7) -0.0030(7) -0.0014(6)
O3 0.0301(7) 0.0489(10) 0.0378(8) -0.0030(7) 0.0034(6) -0.0015(7)
O4 0.0422(9) 0.0365(9) 0.0421(9) 0.0039(7) -0.0096(7) -0.0122(7)
O5 0.0274(8) 0.0521(11) 0.0451(9) 0.0011(7) -0.0117(7) -0.0092(8)
N1 0.0269(8) 0.0274(9) 0.0282(8) -0.0031(7) -0.0056(7) 0.0039(7)
C1 0.0284(9) 0.0232(9) 0.0270(9) 0.0035(8) -0.0046(7) -0.0029(7)
C2 0.0395(11) 0.0298(11) 0.0278(10) 0.0037(9) -0.0045(8) -0.0011(8)
C3 0.0428(12) 0.0342(12) 0.0340(11) 0.0091(10) -0.0145(9) -0.0054(9)
C4 0.0314(10) 0.0313(12) 0.0505(13) 0.0060(9) -0.0164(9) -0.0091(10)
C5 0.0273(10) 0.0269(11) 0.0483(12) 0.0001(8) -0.0080(9) -0.0007(9)
C6 0.0266(9) 0.0214(10) 0.0343(10) 0.0016(7) -0.0055(8) 0.0007(8)
C7 0.0259(9) 0.0228(9) 0.0346(10) 0.0002(7) -0.0031(8) 0.0020(8)
C8 0.0276(9) 0.0289(10) 0.0253(9) 0.0032(8) -0.0068(7) -0.0002(8)
C9 0.0296(10) 0.0276(10) 0.0278(9) -0.0004(8) -0.0009(8) -0.0008(8)
C10 0.0266(9) 0.0270(10) 0.0254(9) 0.0008(7) 0.0031(7) 0.0019(7)
C11 0.0238(9) 0.0302(11) 0.0299(9) 0.0026(8) 0.0007(7) 0.0010(8)
C12 0.0236(9) 0.0417(12) 0.0280(9) 0.0020(8) 0.0011(8) 0.0021(9)
C13 0.0283(10) 0.0580(15) 0.0335(11) 0.0155(10) 0.0005(9) 0.0051(10)
C14 0.0399(12) 0.0450(14) 0.0416(12) 0.0209(11) 0.0051(10) 0.0012(10)
C15 0.0396(11) 0.0324(11) 0.0341(10) 0.0086(9) 0.0053(9) -0.0009(9)
C16 0.0268(11) 0.080(2) 0.0413(12) -0.0054(11) -0.0093(9) 0.0013(13)

loop_
_atom_type_symbol
_atom_type_description
_atom_type_scat_dispersion_real
_atom_type_scat_dispersion_imag
_atom_type_scat_source
C C 0.0033 0.0016 'International Tables Vol C Tables 4.2.6.8 and 6.1.1.4'
H H 0.0000 0.0000 'International Tables Vol C Tables 4.2.6.8 and 6.1.1.4'
N N 0.0061 0.0033 'International Tables Vol C Tables 4.2.6.8 and 6.1.1.4'
O O 0.0106 0.0060 'International Tables Vol C Tables 4.2.6.8 and 6.1.1.4'
S S 0.1246 0.1234 'International Tables Vol C Tables 4.2.6.8 and 6.1.1.4'

loop_
_geom_angle_atom_site_label_1
_geom_angle_atom_site_label_2
_geom_angle_atom_site_label_3
_geom_angle_site_symmetry_1
_geom_angle_site_symmetry_3
_geom_angle
_geom_angle_publ_flag
O2 S1 O3 . . 117.07(10) ?
O2 S1 N1 . . 109.91(9) ?
O3 S1 N1 . . 109.52(9) ?
O2 S1 C1 . . 112.10(9) ?
O3 S1 C1 . . 112.87(9) ?
N1 S1 C1 . . 92.63(9) ?
C12 O5 C16 . . 117.68(19) ?
C7 N1 C8 . . 123.05(17) ?
C7 N1 S1 . . 115.04(13) ?
C8 N1 S1 . . 119.92(14) ?
C6 C1 C2 . . 123.07(19) ?
C6 C1 S1 . . 110.15(14) ?
C2 C1 S1 . . 126.75(17) ?
C1 C2 C3 . . 116.1(2) ?
C1 C2 H2 . . 122.0 ?
C3 C2 H2 . . 122.0 ?
C4 C3 C2 . . 121.6(2) ?
C4 C3 H3 . . 119.2 ?
C2 C3 H3 . . 119.2 ?
C3 C4 C5 . . 121.4(2) ?
C3 C4 H4 . . 119.3 ?
C5 C4 H4 . . 119.3 ?
C6 C5 C4 . . 117.6(2) ?
C6 C5 H5 . . 121.2 ?
C4 C5 H5 . . 121.2 ?
C1 C6 C5 . . 120.31(19) ?
C1 C6 C7 . . 113.22(17) ?
C5 C6 C7 . . 126.45(19) ?
O1 C7 N1 . . 123.93(18) ?
O1 C7 C6 . . 127.41(18) ?
N1 C7 C6 . . 108.65(17) ?
N1 C8 C9 . . 111.66(16) ?
N1 C8 H8A . . 109.3 ?
C9 C8 H8A . . 109.3 ?
N1 C8 H8B . . 109.3 ?
C9 C8 H8B . . 109.3 ?
H8A C8 H8B . . 107.9 ?
O4 C9 C10 . . 121.86(19) ?
O4 C9 C8 . . 120.25(17) ?
C10 C9 C8 . . 117.87(16) ?
C11 C10 C15 . . 120.17(19) ?
C11 C10 C9 . . 121.80(18) ?
C15 C10 C9 . . 118.02(18) ?
C10 C11 C12 . . 119.80(19) ?
C10 C11 H11 . . 120.1 ?
C12 C11 H11 . . 120.1 ?
O5 C12 C13 . . 124.50(19) ?
O5 C12 C11 . . 115.27(19) ?
C13 C12 C11 . . 120.2(2) ?
C12 C13 C14 . . 119.2(2) ?
C12 C13 H13 . . 120.4 ?
C14 C13 H13 . . 120.4 ?
C15 C14 C13 . . 121.5(2) ?
C15 C14 H14 . . 119.2 ?
C13 C14 H14 . . 119.2 ?
C14 C15 C10 . . 119.0(2) ?
C14 C15 H15 . . 120.5 ?
C10 C15 H15 . . 120.5 ?
O5 C16 H16A . . 109.5 ?
O5 C16 H16B . . 109.5 ?
H16A C16 H16B . . 109.5 ?
O5 C16 H16C . . 109.5 ?
H16A C16 H16C . . 109.5 ?
H16B C16 H16C . . 109.5 ?

loop_
_geom_bond_atom_site_label_1
_geom_bond_atom_site_label_2
_geom_bond_site_symmetry_2
_geom_bond_distance
_geom_bond_publ_flag
S1 O2 . 1.4286(16) ?
S1 O3 . 1.4291(16) ?
S1 N1 . 1.6701(17) ?
S1 C1 . 1.7555(19) ?
O1 C7 . 1.212(2) ?
O4 C9 . 1.215(2) ?
O5 C12 . 1.364(3) ?
O5 C16 . 1.427(3) ?
N1 C7 . 1.390(3) ?
N1 C8 . 1.455(2) ?
C1 C6 . 1.379(3) ?
C1 C2 . 1.391(3) ?
C2 C3 . 1.396(3) ?
C2 H2 . 0.9500 ?
C3 C4 . 1.383(4) ?
C3 H3 . 0.9500 ?
C4 C5 . 1.394(3) ?
C4 H4 . 0.9500 ?
C5 C6 . 1.390(3) ?
C5 H5 . 0.9500 ?
C6 C7 . 1.489(3) ?
C8 C9 . 1.527(3) ?
C8 H8A . 0.9900 ?
C8 H8B . 0.9900 ?
C9 C10 . 1.496(3) ?
C10 C11 . 1.389(3) ?
C10 C15 . 1.403(3) ?
C11 C12 . 1.398(3) ?
C11 H11 . 0.9500 ?
C12 C13 . 1.388(3) ?
C13 C14 . 1.388(4) ?
C13 H13 . 0.9500 ?
C14 C15 . 1.382(3) ?
C14 H14 . 0.9500 ?
C15 H15 . 0.9500 ?
C16 H16A . 0.9800 ?
C16 H16B . 0.9800 ?
C16 H16C . 0.9800 ?

loop_
_geom_hbond_atom_site_label_D
_geom_hbond_atom_site_label_H
_geom_hbond_atom_site_label_A
_geom_hbond_site_symmetry_A
_geom_hbond_distance_DH
_geom_hbond_distance_HA
_geom_hbond_distance_DA
_geom_hbond_angle_DHA
C5 H5 O5 2_545 0.95 2.53 3.404(3) 153
C8 H8B O1 2 0.99 2.42 3.318(3) 150
C8 H8A O2 2_545 0.99 2.51 3.301(3) 137

loop_
_geom_torsion_atom_site_label_1
_geom_torsion_atom_site_label_2
_geom_torsion_atom_site_label_3
_geom_torsion_atom_site_label_4
_geom_torsion_site_symmetry_1
_geom_torsion_site_symmetry_2
_geom_torsion_site_symmetry_3
_geom_torsion_site_symmetry_4
_geom_torsion
_geom_torsion_publ_flag
O2 S1 N1 C7 . . . . 120.14(16) ?
O3 S1 N1 C7 . . . . -109.92(16) ?
C1 S1 N1 C7 . . . . 5.48(16) ?
O2 S1 N1 C8 . . . . -75.42(17) ?
O3 S1 N1 C8 . . . . 54.52(17) ?
C1 S1 N1 C8 . . . . 169.92(16) ?
O2 S1 C1 C6 . . . . -116.57(15) ?
O3 S1 C1 C6 . . . . 108.65(16) ?
N1 S1 C1 C6 . . . . -3.83(16) ?
O2 S1 C1 C2 . . . . 65.5(2) ?
O3 S1 C1 C2 . . . . -69.3(2) ?
N1 S1 C1 C2 . . . . 178.3(2) ?
C6 C1 C2 C3 . . . . -0.7(3) ?
S1 C1 C2 C3 . . . . 176.93(17) ?
C1 C2 C3 C4 . . . . -0.6(3) ?
C2 C3 C4 C5 . . . . 1.6(4) ?
C3 C4 C5 C6 . . . . -1.2(3) ?
C2 C1 C6 C5 . . . . 1.1(3) ?
S1 C1 C6 C5 . . . . -176.85(17) ?
C2 C1 C6 C7 . . . . 179.45(19) ?
S1 C1 C6 C7 . . . . 1.4(2) ?
C4 C5 C6 C1 . . . . -0.2(3) ?
C4 C5 C6 C7 . . . . -178.2(2) ?
C8 N1 C7 O1 . . . . 11.6(3) ?
S1 N1 C7 O1 . . . . 175.52(17) ?
C8 N1 C7 C6 . . . . -169.29(17) ?
S1 N1 C7 C6 . . . . -5.4(2) ?
C1 C6 C7 O1 . . . . -178.6(2) ?
C5 C6 C7 O1 . . . . -0.4(4) ?
C1 C6 C7 N1 . . . . 2.3(2) ?
C5 C6 C7 N1 . . . . -179.5(2) ?
C7 N1 C8 C9 . . . . 70.4(2) ?
S1 N1 C8 C9 . . . . -92.72(19) ?
N1 C8 C9 O4 . . . . -11.3(3) ?
N1 C8 C9 C10 . . . . 170.25(17) ?
O4 C9 C10 C11 . . . . 171.5(2) ?
C8 C9 C10 C11 . . . . -10.0(3) ?
O4 C9 C10 C15 . . . . -7.4(3) ?
C8 C9 C10 C15 . . . . 171.06(19) ?
C15 C10 C11 C12 . . . . 1.6(3) ?
C9 C10 C11 C12 . . . . -177.32(18) ?
C16 O5 C12 C13 . . . . 13.8(3) ?
C16 O5 C12 C11 . . . . -166.2(2) ?
C10 C11 C12 O5 . . . . 177.70(18) ?
C10 C11 C12 C13 . . . . -2.3(3) ?
O5 C12 C13 C14 . . . . -178.9(2) ?
C11 C12 C13 C14 . . . . 1.2(3) ?
C12 C13 C14 C15 . . . . 0.8(4) ?
C13 C14 C15 C10 . . . . -1.5(4) ?
C11 C10 C15 C14 . . . . 0.3(3) ?
C9 C10 C15 C14 . . . . 179.3(2) ?

loop_
_cod_related_entry_id
_cod_related_entry_database
_cod_related_entry_code
1 ChemSpider 24744507
